data_2233803
loop_
_publ_author_name
'Rukiah, Mwaffak'
'Arfan, Atef'

_publ_section_title
;
 6-Hydrazinylnicotinic acid: a powder study
;
_journal_coeditor_code FY2040
_journal_issue 3
_journal_name_full 'Acta Crystallographica Section E'
_journal_page_first o783
_journal_page_last o784
_journal_paper_doi 10.1107/S160053681200637X
_journal_volume 68
_journal_year 2012
_chemical_formula_iupac 'C6 H7 N3 O2'
_chemical_formula_moiety 'C6 H7 N3 O2'
_chemical_formula_sum 'C6 H7 N3 O2'
_chemical_formula_weight 153.15
_chemical_name_common
;
6-Hydrazinylnicotinic acid
;
_chemical_name_systematic
;
6-Hydrazinylpyridine-3-carboxylic acid
;
_space_group_IT_number 14
_symmetry_cell_setting monoclinic
_symmetry_space_group_name_Hall '-P 2ybc'
_symmetry_space_group_name_H-M 'P 1 21/c 1'
_atom_sites_solution_hydrogens difmap
_atom_sites_solution_primary direct
_atom_sites_solution_secondary difmap
_cell_angle_alpha 90.0
_cell_angle_beta 91.7805(11)
_cell_angle_gamma 90.0
_cell_formula_units_Z 4
_cell_length_a 6.69930(14)
_cell_length_b 13.8834(2)
_cell_length_c 7.10677(9)
_cell_measurement_temperature 298
_cell_volume 660.675(19)
_computing_cell_refinement
;
FULLPROF (Rodriguez-Carvajal, 2001) and GSAS (Larson & Von Dreele,
2004)
;
_computing_data_collection 'WinXPOW (Stoe & Cie, 1999)'
_computing_data_reduction
;
WinXPOW (Stoe & Cie, 1999), DICVOL04 (Boultif & Lou\"er, 2004),
and
CheckGroup interfaced by WinPLOTR (Roisnel & Rodriguez-Carvajal, 2001)
;
_computing_molecular_graphics 'ORTEP-3 (Farrugia, 1997)'
_computing_publication_material 'publCIF  (Westrip, 2010)'
_computing_structure_refinement
;
GSAS (Larson & Von Dreele, 2004) interfaced by EXPGUI (Toby,
2001)
;
_computing_structure_solution 'EXPO2009 (Altomare <i>et al.</i>, 2009)'
_diffrn_ambient_temperature 298
_diffrn_measurement_device_type 'Stoe STADI P'
_diffrn_radiation_monochromator 'curved Ge(111)'
_diffrn_radiation_type 'Cu K\a~1~'
_diffrn_radiation_wavelength 1.5406
_exptl_absorpt_coefficient_mu 1.012
_exptl_absorpt_correction_T_max 0.79474
_exptl_absorpt_correction_T_min 0.73239
_exptl_absorpt_correction_type cylinder
_exptl_absorpt_process_details
;
[Flat-plate transmission absorption correction (GSAS absorption/surface
roughness correction function number 4 with a non-refined term of \md =
0.1482)]
;
_exptl_crystal_density_diffrn 1.54
_exptl_crystal_F_000 320
_pd_calc_method 'Rietveld Refinement'
_pd_char_colour 'pale brown'
_pd_char_particle_morphology 'Fine powder'
_pd_instr_dist_mono/spec 130
_pd_instr_dist_spec/detc 173
_pd_instr_dist_src/mono 260
_pd_instr_location
;
Chemistry Department
 Atomic Energy Commission
 Damascus
 PO Box 6091
 Syrian Arab Republic
;
_pd_meas_2theta_range_inc 0.02
_pd_meas_2theta_range_max 84.98
_pd_meas_2theta_range_min 10.0
_pd_meas_number_of_points 4250
_pd_meas_scan_method step
_pd_phase_name HYNIC
_pd_prep_pressure 101.3
_pd_prep_temperature 298
_pd_proc_2theta_range_inc 0.02
_pd_proc_2theta_range_max 84.94924
_pd_proc_2theta_range_min 9.96924
_pd_proc_info_data_reduction none
_pd_proc_info_datetime 2012-01-25T09:05:52
_pd_proc_info_excluded_regions
;
The use of the excluded region from 85 to 95\% (2\q)
leads to better molecular geometry.
;
_pd_proc_ls_background_function
;
Shifted Chebyshev function of 1st kind (GSAS Background function number 1)
with 15 terms
      1:    1800.66     2:   -1847.80     3:    941.880     4:   -249.680
      5:    12.6164     6:    58.5368     7:   -22.4573     8:   -39.9081
      9:    32.2315    10:   0.665645    11:   -20.8095    12:    16.0647
     13:   -6.68008    14:   -5.95330    15:    5.95798
;
_pd_proc_ls_peak_cutoff 0.00100
_pd_proc_ls_pref_orient_corr 'spherical hamonics function'
_pd_proc_ls_profile_function
;
GSAS CW profile function number 4 with 21 terms, i.e.,
pseudovoigt profile coefficients as parameterized in (Thompson <i>et al.</i>,
1987),
asymmetry correction of Finger <i>et al.</i> (1994) and
microstrain broadening by Stephens (1999).
Peak tails are ignored  where the intensity is below 0.0010 times the peak.
Aniso. broadening axis   0.0   0.0   1.0
;
_pd_proc_ls_prof_R_factor 0.0226
_pd_proc_ls_prof_wR_expected 0.0213
_pd_proc_ls_prof_wR_factor 0.0298
_pd_proc_number_of_points 4250
_pd_spec_mounting
;
powder loaded between two Mylar foils
;
_pd_spec_mount_mode transmission
_pd_spec_shape flat_sheet
_pd_spec_size_axial 8
_pd_spec_size_equat 8
_refine_diff_density_max 0.069
_refine_diff_density_min -0.077
_refine_ls_goodness_of_fit_all 1.42
_refine_ls_hydrogen_treatment refxyz
_refine_ls_matrix_type full
_refine_ls_number_parameters 146
_refine_ls_number_restraints 26
_refine_ls_shift/su_max 0.03
_refine_ls_shift/su_mean 0.00
_reflns_number_total 466
_cod_data_source_file fy2040.cif
_cod_data_source_block I
_cod_original_cell_volume 660.673(19)
_cod_original_sg_symbol_H-M 'P 21/c'
_cod_database_code 2233803

loop_
_symmetry_equiv_pos_site_id
_symmetry_equiv_pos_as_xyz
1 +x,+y,+z
2 -x,+y+1/2,-z+1/2
-1 -x,-y,-z
-2 +x,-y+1/2,+z+1/2

loop_
_atom_site_type_symbol
_atom_site_label
_atom_site_fract_x
_atom_site_fract_y
_atom_site_fract_z
_atom_site_U_iso_or_equiv
_atom_site_thermal_displace_type
_atom_site_occupancy
_atom_site_symmetry_multiplicity
C C1 0.0949(15) 0.0911(6) 0.7824(15) 0.025(3) Uiso 1.0 4
C C2 0.3019(11) 0.0838(5) 0.8434(12) 0.024(3) Uiso 1.0 4
C C3 0.4127(11) 0.1653(6) 0.8763(12) 0.035(4) Uiso 1.0 4
C C4 0.3286(12) 0.2568(6) 0.8428(14) 0.018(3) Uiso 1.0 4
C C5 0.0146(12) 0.1829(7) 0.7521(12) 0.039(5) Uiso 1.0 4
C C6 -0.035(2) 0.0069(9) 0.7503(17) 0.047(4) Uiso 1.0 4
N N1 0.1331(11) 0.2628(5) 0.7828(11) 0.026(3) Uiso 1.0 4
N N2 0.4164(12) 0.3424(4) 0.8716(12) 0.034(3) Uiso 1.0 4
N N3 0.6139(10) 0.3455(6) 0.9453(13) 0.050(3) Uiso 1.0 4
O O1 -0.2097(8) 0.0126(4) 0.7110(10) 0.032(3) Uiso 1.0 4
O O2 0.0600(8) -0.0758(5) 0.7824(11) 0.043(3) Uiso 1.0 4
H H2 0.362(2) 0.0198(11) 0.869(3) 0.029(4) Uiso 1.0 4
H H3 0.554(3) 0.1597(10) 0.917(3) 0.042(4) Uiso 1.0 4
H H5 -0.127(3) 0.1905(12) 0.707(3) 0.047(5) Uiso 1.0 4
H H1N2 0.364(4) 0.3948(12) 0.816(6) 0.052(4) Uiso 1.0 4
H H1N3 0.696(2) 0.325(5) 0.861(5) 0.075(5) Uiso 1.0 4
H H2N3 0.644(4) 0.4040(17) 0.977(10) 0.075(5) Uiso 1.0 4
H H1O2 -0.018(3) -0.1211(10) 0.768(4) 0.065(4) Uiso 1.0 4

loop_
_atom_type_symbol
_atom_type_number_in_cell
_atom_type_scat_Cromer_Mann_a1
_atom_type_scat_Cromer_Mann_a2
_atom_type_scat_Cromer_Mann_a3
_atom_type_scat_Cromer_Mann_a4
_atom_type_scat_Cromer_Mann_b1
_atom_type_scat_Cromer_Mann_b2
_atom_type_scat_Cromer_Mann_b3
_atom_type_scat_Cromer_Mann_b4
_atom_type_scat_Cromer_Mann_c
_atom_type_scat_dispersion_real
_atom_type_scat_dispersion_imag
_atom_type_scat_source
C 24.0 2.31000 20.8439 1.02000 10.2075 1.58860 0.56870 0.86500 51.6512 0.21560 0.018 0.009 International_Tables_Vol_C
N 12.0 12.2126 0.00570 3.13220 9.89330 2.01250 28.9975 1.16630 0.58260 -11.529 0.031 0.018 International_Tables_Vol_C
O 8.0 3.04850 13.2771 2.28680 5.70110 1.54630 0.32390 0.86700 32.9089 0.25080 0.049 0.032 International_Tables_Vol_C
H 28.0 0.49300 10.5109 0.32291 26.1257 0.14019 3.14236 0.04081 57.7997 0.00304 0.000 0.000 International_Tables_Vol_C

loop_
_geom_angle_atom_site_label_1
_geom_angle_atom_site_label_2
_geom_angle_atom_site_label_3
_geom_angle_site_symmetry_1
_geom_angle_site_symmetry_3
_geom_angle
_geom_angle_publ_flag
C2 C1 C5 1_555 1_555 118.2(7) n
C2 C1 C6 1_555 1_555 123.3(9) n
C5 C1 C6 1_555 1_555 118.6(9) n
C1 C2 C3 1_555 1_555 120.3(6) n
C1 C2 H2 1_555 1_555 119.9(6) n
C3 C2 H2 1_555 1_555 119.7(6) n
C2 C3 C4 1_555 1_555 120.3(7) n
C2 C3 H3 1_555 1_555 119.8(6) n
C4 C3 H3 1_555 1_555 119.8(6) n
C3 C4 N1 1_555 1_555 118.9(7) n
C3 C4 N2 1_555 1_555 127.1(8) n
N1 C4 N2 1_555 1_555 113.9(8) n
C1 C5 N1 1_555 1_555 119.5(6) n
C1 C5 H5 1_555 1_555 120.3(13) n
N1 C5 H5 1_555 1_555 120.2(13) n
C1 C6 O1 1_555 1_555 123.5(12) n
C1 C6 O2 1_555 1_555 112.5(10) n
O1 C6 O2 1_555 1_555 123.8(13) n
C4 N1 C5 1_555 1_555 122.8(8) n
C4 N2 N3 1_555 1_555 119.2(7) n
C4 N2 H1N2 1_555 1_555 119.(2) n
N3 N2 H1N2 1_555 1_555 119.4(18) n
N2 N3 H1N3 1_555 1_555 110.(2) n
N2 N3 H2N3 1_555 1_555 110.(2) n
H1N3 N3 H2N3 1_555 1_555 110.(5) n
C6 O2 H1O2 1_555 1_555 109.9(15) n

loop_
_geom_bond_atom_site_label_1
_geom_bond_atom_site_label_2
_geom_bond_site_symmetry_2
_geom_bond_distance
_geom_bond_publ_flag
C1 C2 1_555 1.444(10) n
C2 C3 1_555 1.369(9) n
C2 H2 1_555 0.990(14) n
C3 C4 1_555 1.407(10) n
C3 H3 1_555 0.981(14) n
C4 N1 1_555 1.367(9) n
N1 C5 1_555 1.378(9) n
C5 C1 1_555 1.397(12) n
C5 H5 1_555 0.997(14) n
C6 C1 1_555 1.471(15) n
C6 O1 1_555 1.198(12) n
C6 O2 1_555 1.328(11) n
N2 C4 1_555 1.339(7) n
N2 N3 1_555 1.409(7) n
N2 H1N2 1_555 0.89(3) n
N3 H1N3 1_555 0.87(3) n
N3 H2N3 1_555 0.87(3) n
O2 H1O2 1_555 0.824(14) n

loop_
_geom_hbond_atom_site_label_D
_geom_hbond_atom_site_label_H
_geom_hbond_atom_site_label_A
_geom_hbond_site_symmetry_A
_geom_hbond_distance_DH
_geom_hbond_distance_HA
_geom_hbond_distance_DA
_geom_hbond_angle_DHA
_geom_hbond_publ_flag
N2 H1N2 O1 2_556 0.89(3) 1.94(2) 2.792(8) 158(4) y
N3 H1N3 O2 2_656 0.87(3) 2.39(4) 2.967(10) 124(6) y
N3 H2N3 O1 -2_655 0.87(3) 2.23(6) 2.950(11) 141(5) y
O2 H1O2 N1 2_546 0.822(15) 1.818(16) 2.622(10) 165.2(18) y

loop_
_geom_torsion_atom_site_label_1
_geom_torsion_atom_site_label_2
_geom_torsion_atom_site_label_3
_geom_torsion_atom_site_label_4
_geom_torsion
_geom_torsion_publ_flag
C4 N1 C5 C1 -0.1(13) n
C5 N1 C4 N2 -177.5(8) n
C5 N1 C4 C3 -0.5(13) n
N3 N2 C4 N1 175.9(8) n
N3 N2 C4 C3 -0.8(15) n
C2 C1 C5 N1 -0.7(13) n
C6 C1 C5 N1 179.5(9) n
C6 C1 C2 C3 -178.0(10) n
C5 C1 C2 C3 2.2(14) n
C2 C1 C6 O2 -0.5(15) n
C5 C1 C6 O1 -4.9(17) n
C2 C1 C6 O1 175.2(10) n
C5 C1 C6 O2 179.4(9) n
C1 C2 C3 C4 -2.9(13) n
C2 C3 C4 N2 178.6(9) n
C2 C3 C4 N1 2.1(13) n
